data_4105533
loop_
_publ_author_name
'Andrew Stephenson'
'Stephen P. Argent'
'Thomas Riis-Johannessen'
'Ian S. Tidmarsh'
'Michael D. Ward'

_publ_contact_author
; 
        Prof. Mike Ward
        Department of Chemistry
        University of Sheffield
        SHEFFIELD
        S3 7HF
;
_publ_contact_author_email m.d.ward@sheffield.ac.uk
_publ_contact_author_fax '0114 2229346'
_publ_section_title
;
 Structures and Dynamic Behavior of Large Polyhedral Coordination Cages:
 An Unusual Cage-to-Cage Interconversion
;
_journal_name_full 'Journal of the American Chemical Society'
_journal_page_first 858
_journal_page_last 870
_journal_paper_doi 10.1021/ja107403p
_journal_volume 133
_journal_year 2011
_chemical_formula_sum 'C306 H294 B12 F60 N90 Ni8 O36 Si2'
_chemical_formula_weight 7603.89
_chemical_name_systematic
; 
 ? 
;
_space_group_IT_number 167
_symmetry_cell_setting hexagonal
_symmetry_space_group_name_Hall '-R 3 2"c'
_symmetry_space_group_name_H-M 'R -3 c :H'
_atom_sites_solution_hydrogens geom
_atom_sites_solution_primary direct
_atom_sites_solution_secondary difmap
_audit_creation_method SHELXL-97
_cell_angle_alpha 90.00
_cell_angle_beta 90.00
_cell_angle_gamma 120.00
_cell_formula_units_Z 6
_cell_length_a 26.0607(3)
_cell_length_b 26.0607(3)
_cell_length_c 98.7782(14)
_cell_measurement_reflns_used 29485
_cell_measurement_temperature 120(2)
_cell_measurement_theta_max 27.48
_cell_measurement_theta_min 2.91
_cell_volume 58098.4(13)
_computing_cell_refinement 'DENZO (Otwinowski & Minor, 1997) & COLLECT (Hooft, R.W.W., 1998)'
_computing_data_collection 'COLLECT (Hooft, R.W.W., 1998)'
_computing_data_reduction 'DENZO (Otwinowski & Minor, 1997) & COLLECT (Hooft, R.W.W., 1998)'
_computing_molecular_graphics 'Bruker SHELXTL'
_computing_publication_material 'Bruker SHELXTL'
_computing_structure_refinement 'SHELXL-97 (Sheldrick, 1997)'
_computing_structure_solution 'SHELXS-97 (Sheldrick, 1990)'
_diffrn_ambient_temperature 120(2)
_diffrn_detector_area_resol_mean '4096x4096pixels / 62x62mm'
_diffrn_measured_fraction_theta_full 0.999
_diffrn_measured_fraction_theta_max 0.999
_diffrn_measurement_device_type 'Bruker-Nonius APEX II CCD camera on \k-goniostat'
_diffrn_measurement_method '\f & \w scans'
_diffrn_radiation_monochromator '10cm confocal mirrors'
_diffrn_radiation_source 'Bruker-Nonius FR591 rotating anode'
_diffrn_radiation_type MoK\a
_diffrn_radiation_wavelength 0.71073
_diffrn_reflns_av_R_equivalents 0.0494
_diffrn_reflns_av_sigmaI/netI 0.0302
_diffrn_reflns_limit_h_max 28
_diffrn_reflns_limit_h_min -33
_diffrn_reflns_limit_k_max 33
_diffrn_reflns_limit_k_min -32
_diffrn_reflns_limit_l_max 128
_diffrn_reflns_limit_l_min -128
_diffrn_reflns_number 170210
_diffrn_reflns_theta_full 27.48
_diffrn_reflns_theta_max 27.48
_diffrn_reflns_theta_min 2.93
_exptl_absorpt_coefficient_mu 0.485
_exptl_absorpt_correction_T_max 0.9531
_exptl_absorpt_correction_T_min 0.9092
_exptl_absorpt_correction_type multi-scan
_exptl_absorpt_process_details 'SADABS 2007/2 (Sheldrick, G.M., 2007)'
_exptl_crystal_colour block
_exptl_crystal_density_diffrn 1.300
_exptl_crystal_description 'light purple'
_exptl_crystal_F_000 23340
_exptl_crystal_size_max 0.20
_exptl_crystal_size_mid 0.20
_exptl_crystal_size_min 0.10
_refine_diff_density_max 3.924
_refine_diff_density_min -1.095
_refine_diff_density_rms 0.207
_refine_ls_extinction_method none
_refine_ls_goodness_of_fit_ref 1.736
_refine_ls_hydrogen_treatment constr
_refine_ls_matrix_type full
_refine_ls_number_parameters 652
_refine_ls_number_reflns 14798
_refine_ls_number_restraints 13
_refine_ls_restrained_S_all 1.737
_refine_ls_R_factor_all 0.1462
_refine_ls_R_factor_gt 0.1294
_refine_ls_shift/su_max 0.001
_refine_ls_shift/su_mean 0.000
_refine_ls_structure_factor_coef Fsqd
_refine_ls_weighting_details 'calc w=1/[\s^2^(Fo^2^)+(0.2000P)^2^+0.0000P] where P=(Fo^2^+2Fc^2^)/3'
_refine_ls_weighting_scheme calc
_refine_ls_wR_factor_gt 0.3960
_refine_ls_wR_factor_ref 0.4101
_reflns_number_gt 12045
_reflns_number_total 14798
_reflns_threshold_expression >2sigma(I)
_cod_data_source_file ja107403p_si_001_3.cif
_cod_data_source_block 2008src1191
_cod_original_cell_volume 58098.3(13)
_cod_original_sg_symbol_H-M 'R -3 c'
_cod_database_code 4105533

loop_
_symmetry_equiv_pos_as_xyz
'x, y, z'
'-y, x-y, z'
'-x+y, -x, z'
'y, x, -z+1/2'
'x-y, -y, -z+1/2'
'-x, -x+y, -z+1/2'
'x+2/3, y+1/3, z+1/3'
'-y+2/3, x-y+1/3, z+1/3'
'-x+y+2/3, -x+1/3, z+1/3'
'y+2/3, x+1/3, -z+5/6'
'x-y+2/3, -y+1/3, -z+5/6'
'-x+2/3, -x+y+1/3, -z+5/6'
'x+1/3, y+2/3, z+2/3'
'-y+1/3, x-y+2/3, z+2/3'
'-x+y+1/3, -x+2/3, z+2/3'
'y+1/3, x+2/3, -z+7/6'
'x-y+1/3, -y+2/3, -z+7/6'
'-x+1/3, -x+y+2/3, -z+7/6'
'-x, -y, -z'
'y, -x+y, -z'
'x-y, x, -z'
'-y, -x, z-1/2'
'-x+y, y, z-1/2'
'x, x-y, z-1/2'
'-x+2/3, -y+1/3, -z+1/3'
'y+2/3, -x+y+1/3, -z+1/3'
'x-y+2/3, x+1/3, -z+1/3'
'-y+2/3, -x+1/3, z-1/6'
'-x+y+2/3, y+1/3, z-1/6'
'x+2/3, x-y+1/3, z-1/6'
'-x+1/3, -y+2/3, -z+2/3'
'y+1/3, -x+y+2/3, -z+2/3'
'x-y+1/3, x+2/3, -z+2/3'
'-y+1/3, -x+2/3, z+1/6'
'-x+y+1/3, y+2/3, z+1/6'
'x+1/3, x-y+2/3, z+1/6'

loop_
_atom_site_label
_atom_site_type_symbol
_atom_site_fract_x
_atom_site_fract_y
_atom_site_fract_z
_atom_site_U_iso_or_equiv
_atom_site_adp_type
_atom_site_occupancy
_atom_site_symmetry_multiplicity
_atom_site_calc_flag
_atom_site_refinement_flags
_atom_site_disorder_group
Ni1 Ni 0.82539(3) 0.23126(3) 0.026409(7) 0.0344(3) Uani 1 1 d . .
Ni2 Ni 1.0000 0.0000 0.071277(10) 0.0275(3) Uani 1 3 d S .
N11A N 0.86326(19) 0.30972(18) 0.01511(4) 0.0380(9) Uani 1 1 d . .
C12A C 0.8378(2) 0.3228(2) 0.00485(6) 0.0453(13) Uani 1 1 d . .
H12A H 0.7975 0.2957 0.0028 0.054 Uiso 1 1 calc R .
C13A C 0.8675(2) 0.3736(2) -0.00286(5) 0.0427(12) Uani 1 1 d . .
H13A H 0.8485 0.3812 -0.0102 0.051 Uiso 1 1 calc R .
C14A C 0.9266(3) 0.4135(2) 0.00046(5) 0.0424(12) Uani 1 1 d . .
H14A H 0.9483 0.4492 -0.0045 0.051 Uiso 1 1 calc R .
C15A C 0.9530(2) 0.4007(2) 0.01092(5) 0.0371(11) Uani 1 1 d . .
H15A H 0.9934 0.4270 0.0131 0.045 Uiso 1 1 calc R .
C16A C 0.9202(2) 0.3492(2) 0.01829(5) 0.0316(9) Uani 1 1 d . .
N21A N 0.94043(19) 0.28043(18) 0.04669(4) 0.0359(9) Uani 1 1 d . .
N22A N 0.90967(18) 0.28105(17) 0.03595(4) 0.0315(8) Uani 1 1 d . .
C23A C 0.9443(2) 0.3334(2) 0.02993(5) 0.0313(9) Uani 1 1 d . .
C24A C 0.9970(2) 0.3659(2) 0.03689(5) 0.0384(11) Uani 1 1 d . .
H24A H 1.0284 0.4045 0.0348 0.046 Uiso 1 1 calc R .
C25A C 0.9944(2) 0.3312(2) 0.04732(5) 0.0412(12) Uani 1 1 d . .
H25A H 1.0245 0.3404 0.0539 0.049 Uiso 1 1 calc R .
C26A C 0.9173(2) 0.2324(2) 0.05646(5) 0.0381(11) Uani 1 1 d . .
H26A H 0.8751 0.2195 0.0582 0.046 Uiso 1 1 calc R .
H26B H 0.9389 0.2476 0.0651 0.046 Uiso 1 1 calc R .
N41A N 0.89513(18) -0.02786(18) 0.04958(4) 0.0367(9) Uani 1 1 d . .
N42A N 0.91829(17) -0.03605(17) 0.06095(4) 0.0322(8) Uani 1 1 d . .
C43A C 0.8743(2) -0.0833(2) 0.06695(5) 0.0325(10) Uani 1 1 d . .
C44A C 0.8221(2) -0.1055(2) 0.05957(5) 0.0390(11) Uani 1 1 d . .
H44A H 0.7844 -0.1384 0.0618 0.047 Uiso 1 1 calc R .
C45A C 0.8370(2) -0.0696(2) 0.04848(6) 0.0416(12) Uani 1 1 d . .
H45A H 0.8113 -0.0732 0.0413 0.050 Uiso 1 1 calc R .
C46A C 0.9281(2) 0.0226(2) 0.04074(5) 0.0383(11) Uani 1 1 d . .
H46A H 0.9119 0.0119 0.0314 0.046 Uiso 1 1 calc R .
H46B H 0.9700 0.0323 0.0404 0.046 Uiso 1 1 calc R .
C51A C 0.9217(2) 0.1791(2) 0.05224(5) 0.0340(10) Uani 1 1 d . .
C52A C 0.8939(2) 0.1282(2) 0.06023(5) 0.0412(11) Uani 1 1 d . .
H52A H 0.8731 0.1280 0.0681 0.049 Uiso 1 1 calc R .
C53A C 0.8963(2) 0.0779(2) 0.05671(5) 0.0391(11) Uani 1 1 d . .
H53A H 0.8774 0.0436 0.0623 0.047 Uiso 1 1 calc R .
C54A C 0.9258(2) 0.0774(2) 0.04528(5) 0.0354(11) Uani 1 1 d . .
C55A C 0.9543(2) 0.1275(2) 0.03729(5) 0.0396(11) Uani 1 1 d . .
H55A H 0.9754 0.1273 0.0295 0.048 Uiso 1 1 calc R .
C56A C 0.9522(2) 0.1785(2) 0.04071(5) 0.0396(11) Uani 1 1 d . .
H56A H 0.9715 0.2127 0.0352 0.047 Uiso 1 1 calc R .
N11B N 0.79270(19) 0.15109(19) 0.03731(5) 0.0436(11) Uani 1 1 d . .
C12B C 0.7618(3) 0.1369(3) 0.04861(7) 0.0547(15) Uani 1 1 d . .
H12B H 0.7551 0.1655 0.0530 0.066 Uiso 1 1 calc R .
C13B C 0.7383(3) 0.0796(3) 0.05446(8) 0.070(2) Uani 1 1 d . .
H13B H 0.7165 0.0702 0.0627 0.084 Uiso 1 1 calc R .
C14B C 0.7472(3) 0.0395(3) 0.04830(9) 0.069(2) Uani 1 1 d . .
H14B H 0.7311 0.0009 0.0521 0.083 Uiso 1 1 calc R .
C15B C 0.7803(3) 0.0533(3) 0.03622(8) 0.0617(19) Uani 1 1 d . .
H15B H 0.7875 0.0253 0.0317 0.074 Uiso 1 1 calc R .
C16B C 0.8022(2) 0.1110(2) 0.03125(6) 0.0454(13) Uani 1 1 d . .
N21B N 0.8786(2) 0.1871(2) 0.00195(5) 0.0513(12) Uani 1 1 d . .
N22B N 0.85156(18) 0.18299(19) 0.01373(4) 0.0397(10) Uani 1 1 d . .
C23B C 0.8366(2) 0.1299(2) 0.01876(6) 0.0439(13) Uani 1 1 d . .
C24B C 0.8567(4) 0.1015(3) 0.00982(8) 0.069(2) Uani 1 1 d . .
H24B H 0.8530 0.0636 0.0110 0.082 Uiso 1 1 calc R .
C25B C 0.8812(3) 0.1374(4) -0.00033(7) 0.0626(18) Uani 1 1 d . .
H25B H 0.8981 0.1298 -0.0081 0.075 Uiso 1 1 calc R .
C26B C 0.9031(3) 0.2388(3) -0.00688(6) 0.0525(15) Uani 1 1 d . .
H26C H 0.8791 0.2584 -0.0059 0.063 Uiso 1 1 calc R .
H26D H 0.8995 0.2253 -0.0164 0.063 Uiso 1 1 calc R .
C51B C 0.9668(3) 0.2835(3) -0.00410(5) 0.0455(13) Uani 1 1 d . .
C52B C 0.9952(3) 0.3316(3) -0.01270(6) 0.0476(13) Uani 1 1 d . .
H52B H 0.9745 0.3351 -0.0202 0.057 Uiso 1 1 calc R .
C56B C 0.9974(3) 0.2798(3) 0.00699(6) 0.0539(15) Uani 1 1 d . .
H56B H 0.9785 0.2474 0.0131 0.065 Uiso 1 1 calc R .
N11C N 0.7880(2) 0.2647(2) 0.03995(5) 0.0482(11) Uani 1 1 d . .
C12C C 0.8126(3) 0.2951(3) 0.05122(6) 0.0563(15) Uani 1 1 d . .
H12C H 0.8520 0.3049 0.0533 0.068 Uiso 1 1 calc R .
C13C C 0.7833(4) 0.3131(3) 0.06006(8) 0.070(2) Uani 1 1 d . .
H13C H 0.8024 0.3350 0.0680 0.084 Uiso 1 1 calc R .
C14C C 0.7272(5) 0.2986(4) 0.05711(10) 0.087(3) Uani 1 1 d . .
H14C H 0.7059 0.3095 0.0631 0.104 Uiso 1 1 calc R .
C15C C 0.7004(4) 0.2679(4) 0.04540(9) 0.075(2) Uani 1 1 d . .
H15C H 0.6612 0.2586 0.0432 0.090 Uiso 1 1 calc R .
C16C C 0.7318(3) 0.2509(3) 0.03693(7) 0.0536(15) Uani 1 1 d . .
N21C N 0.70926(19) 0.1745(2) 0.00611(5) 0.0496(12) Uani 1 1 d . .
N22C N 0.74060(19) 0.20101(19) 0.01763(5) 0.0443(11) Uani 1 1 d . .
C23C C 0.7082(3) 0.2181(3) 0.02428(7) 0.0556(16) Uani 1 1 d . .
C24C C 0.6542(3) 0.2007(3) 0.01780(10) 0.077(2) Uani 1 1 d . .
H24C H 0.6225 0.2059 0.0208 0.093 Uiso 1 1 calc R .
C25C C 0.6574(3) 0.1749(3) 0.00633(9) 0.073(2) Uani 1 1 d . .
H25C H 0.6280 0.1594 -0.0006 0.087 Uiso 1 1 calc R .
C26C C 0.7292(3) 0.1472(3) -0.00392(6) 0.0508(14) Uani 1 1 d . .
H26E H 0.7728 0.1714 -0.0048 0.061 Uiso 1 1 calc R .
H26F H 0.7118 0.1474 -0.0128 0.061 Uiso 1 1 calc R .
C51C C 0.7128(2) 0.0841(2) -0.00051(5) 0.0431(13) Uani 1 1 d . .
C52C C 0.6791(2) 0.0538(3) 0.01037(6) 0.0476(13) Uani 1 1 d . .
H52C H 0.6660 0.0730 0.0165 0.057 Uiso 1 1 calc R .
C56C C 0.7323(3) 0.0559(3) -0.00913(6) 0.0552(16) Uani 1 1 d . .
H56C H 0.7561 0.0768 -0.0167 0.066 Uiso 1 1 calc R .
N11D N 0.97953(17) 0.05423(18) 0.08318(4) 0.0331(8) Uani 1 1 d . .
C12D C 1.0082(2) 0.1125(2) 0.07945(5) 0.0319(10) Uani 1 1 d . .
C13D C 1.0053(2) 0.1557(2) 0.08700(5) 0.0401(11) Uani 1 1 d . .
H13D H 1.0256 0.1959 0.0841 0.048 Uiso 1 1 calc R .
C14D C 0.9726(3) 0.1400(2) 0.09873(6) 0.0455(12) Uani 1 1 d . .
H14D H 0.9703 0.1690 0.1041 0.055 Uiso 1 1 calc R .
C15D C 0.9425(3) 0.0800(2) 0.10262(6) 0.0452(12) Uani 1 1 d . .
H15D H 0.9196 0.0677 0.1107 0.054 Uiso 1 1 calc R .
C16D C 0.9471(2) 0.0394(2) 0.09447(5) 0.0378(11) Uani 1 1 d . .
H16D H 0.9261 -0.0011 0.0970 0.045 Uiso 1 1 calc R .
B11 B 0.4782(3) 0.6002(3) 0.03170(6) 0.0387(12) Uiso 1 1 d . .
F12 F 0.42008(16) 0.58729(16) 0.03059(4) 0.0582(9) Uiso 1 1 d . .
F13 F 0.48403(17) 0.56775(17) 0.04208(4) 0.0611(9) Uiso 1 1 d . .
F14 F 0.49764(15) 0.58836(16) 0.01967(3) 0.0524(8) Uiso 1 1 d . .
F15 F 0.51448(14) 0.66112(15) 0.03478(3) 0.0499(8) Uiso 1 1 d . .
B21 B 1.0000 1.0000 0.00711(7) 0.0441(16) Uiso 0.50 3 d SPU 1
F21 F 1.0000 1.0000 0.00711(7) 0.0441(16) Uiso 0.50 3 d SPU 1
F21' F 1.0000 1.0000 0.00711(7) 0.0441(16) Uiso 0.00 3 d SPU 2
B21' B 1.0000 1.0000 0.00711(7) 0.0441(16) Uiso 0.00 3 d SPU 2
F22 F 0.9437(5) 1.0003(5) 0.01038(12) 0.062(3) Uiso 0.33 1 d PU .
B31 B 0.6667 0.3333 0.00565(17) 0.070(4) Uiso 1 3 d S .
F32 F 0.6667 0.3333 0.01915(8) 0.075(2) Uiso 1 3 d S .
F33 F 0.7185(3) 0.3343(3) 0.00059(6) 0.0442(14) Uiso 0.50 1 d P .
Si41 Si 0.06653(9) 0.3333 0.0833 0.0252(5) Uiso 0.67 2 d SP .
F42 F 0.03874(19) 0.28157(18) 0.09552(4) 0.0378(9) Uiso 0.67 1 d P .
F43 F 0.0436(2) 0.2823(2) 0.07141(5) 0.0490(11) Uiso 0.67 1 d P .
F41 F 0.0017(3) 0.3333 0.0833 0.0522(16) Uiso 0.67 2 d SP .
F44 F 0.1309(3) 0.3333 0.0833 0.065(2) Uiso 0.67 2 d SP .
C11S C 0.8910(5) 0.2159(5) 0.09493(11) 0.102(3) Uiso 1 1 d U .
H11A H 0.8873 0.1823 0.0897 0.153 Uiso 1 1 calc R .
H11B H 0.8829 0.2047 0.1045 0.153 Uiso 1 1 calc R .
H11C H 0.9313 0.2496 0.0940 0.153 Uiso 1 1 calc R .
N12S N 0.8512(7) 0.2315(7) 0.09022(15) 0.151(4) Uiso 1 1 d U .
O13S O 0.8184(6) 0.2068(6) 0.08042(14) 0.180(4) Uiso 1 1 d U .
O14S O 0.8602(8) 0.2778(9) 0.09718(18) 0.250(7) Uiso 1 1 d U .
C21S C 0.2748(4) 0.7124(4) 0.02935(9) 0.079(2) Uiso 1 1 d U .
H21A H 0.2661 0.6728 0.0322 0.118 Uiso 1 1 calc R .
H21B H 0.3137 0.7421 0.0329 0.118 Uiso 1 1 calc R .
H21C H 0.2751 0.7144 0.0194 0.118 Uiso 1 1 calc R .
N22S N 0.2314(3) 0.7238(3) 0.03443(7) 0.0739(17) Uiso 1 1 d U .
O23S O 0.2045(3) 0.7413(3) 0.02704(6) 0.0828(15) Uiso 1 1 d U .
O24S O 0.2223(3) 0.7171(3) 0.04620(7) 0.102(2) Uiso 1 1 d U .
C31S C 0.2080(4) 0.8421(4) 0.04988(10) 0.089(3) Uiso 1 1 d U .
H31A H 0.2146 0.8725 0.0566 0.134 Uiso 1 1 calc R .
H31B H 0.2422 0.8573 0.0438 0.134 Uiso 1 1 calc R .
H31C H 0.2028 0.8066 0.0545 0.134 Uiso 1 1 calc R .
N32S N 0.1558(3) 0.8277(3) 0.04219(6) 0.0596(13) Uiso 1 1 d U .
O33S O 0.1105(4) 0.7870(4) 0.04578(9) 0.127(3) Uiso 1 1 d U .
O34S O 0.1572(3) 0.8592(3) 0.03339(7) 0.0980(19) Uiso 1 1 d U .

loop_
_atom_site_aniso_label
_atom_site_aniso_U_11
_atom_site_aniso_U_22
_atom_site_aniso_U_33
_atom_site_aniso_U_23
_atom_site_aniso_U_13
_atom_site_aniso_U_12
Ni1 0.0296(4) 0.0271(4) 0.0431(4) 0.0048(2) -0.0021(2) 0.0116(3)
Ni2 0.0225(3) 0.0225(3) 0.0375(6) 0.000 0.000 0.01126(17)
N11A 0.039(2) 0.032(2) 0.039(2) 0.0076(17) -0.0043(17) 0.0152(18)
C12A 0.037(3) 0.038(3) 0.054(3) 0.006(2) -0.012(2) 0.014(2)
C13A 0.046(3) 0.037(3) 0.043(3) 0.006(2) -0.012(2) 0.019(2)
C14A 0.049(3) 0.035(3) 0.042(3) 0.008(2) -0.002(2) 0.019(2)
C15A 0.036(3) 0.025(2) 0.043(3) 0.0019(19) 0.000(2) 0.010(2)
C16A 0.033(2) 0.027(2) 0.035(2) 0.0010(18) -0.0029(18) 0.0149(19)
N21A 0.038(2) 0.0269(19) 0.039(2) 0.0004(16) -0.0075(17) 0.0133(17)
N22A 0.035(2) 0.0282(19) 0.0313(19) 0.0034(15) -0.0034(16) 0.0163(17)
C23A 0.034(2) 0.026(2) 0.033(2) -0.0008(17) -0.0034(18) 0.0146(19)
C24A 0.029(2) 0.028(2) 0.048(3) 0.001(2) -0.007(2) 0.007(2)
C25A 0.040(3) 0.036(3) 0.042(3) -0.005(2) -0.013(2) 0.015(2)
C26A 0.046(3) 0.033(2) 0.030(2) 0.0035(19) -0.001(2) 0.016(2)
N41A 0.032(2) 0.034(2) 0.046(2) 0.0034(17) -0.0058(17) 0.0173(18)
N42A 0.0263(19) 0.030(2) 0.040(2) 0.0042(16) -0.0005(16) 0.0143(16)
C43A 0.030(2) 0.028(2) 0.037(2) 0.0005(18) 0.0001(18) 0.0120(19)
C44A 0.032(2) 0.034(2) 0.049(3) -0.007(2) -0.005(2) 0.015(2)
C45A 0.031(2) 0.042(3) 0.053(3) -0.004(2) -0.015(2) 0.018(2)
C46A 0.036(3) 0.039(3) 0.042(3) 0.007(2) 0.002(2) 0.021(2)
C51A 0.037(2) 0.032(2) 0.033(2) 0.0040(18) -0.0066(19) 0.017(2)
C52A 0.045(3) 0.040(3) 0.039(3) 0.007(2) 0.003(2) 0.020(2)
C53A 0.036(3) 0.037(3) 0.044(3) 0.010(2) -0.003(2) 0.018(2)
C54A 0.028(2) 0.042(3) 0.036(2) 0.009(2) -0.0038(18) 0.017(2)
C55A 0.038(3) 0.042(3) 0.035(2) 0.011(2) 0.003(2) 0.017(2)
C56A 0.045(3) 0.035(3) 0.037(3) 0.011(2) 0.002(2) 0.019(2)
N11B 0.033(2) 0.030(2) 0.062(3) 0.011(2) -0.011(2) 0.0112(18)
C12B 0.040(3) 0.045(3) 0.072(4) 0.019(3) 0.006(3) 0.016(3)
C13B 0.044(4) 0.061(4) 0.091(5) 0.038(4) 0.015(3) 0.016(3)
C14B 0.051(4) 0.036(3) 0.103(6) 0.028(4) -0.019(4) 0.009(3)
C15B 0.051(4) 0.031(3) 0.089(5) 0.005(3) -0.038(3) 0.010(3)
C16B 0.039(3) 0.025(2) 0.067(4) -0.003(2) -0.022(3) 0.013(2)
N21B 0.048(3) 0.052(3) 0.052(3) -0.018(2) -0.011(2) 0.023(2)
N22B 0.032(2) 0.040(2) 0.044(2) -0.0057(18) -0.0076(18) 0.0155(18)
C23B 0.039(3) 0.040(3) 0.052(3) -0.011(2) -0.019(2) 0.019(2)
C24B 0.085(5) 0.056(4) 0.083(5) -0.036(4) -0.042(4) 0.048(4)
C25B 0.075(5) 0.080(5) 0.051(4) -0.023(4) -0.017(3) 0.052(4)
C26B 0.046(3) 0.069(4) 0.034(3) -0.006(3) -0.008(2) 0.022(3)
C51B 0.048(3) 0.073(4) 0.029(2) -0.011(2) -0.003(2) 0.040(3)
C52B 0.049(3) 0.055(3) 0.045(3) -0.005(3) -0.007(2) 0.030(3)
C56B 0.041(3) 0.086(5) 0.037(3) 0.000(3) -0.001(2) 0.033(3)
N11C 0.047(3) 0.042(3) 0.061(3) 0.014(2) 0.011(2) 0.026(2)
C12C 0.074(4) 0.050(3) 0.057(4) 0.006(3) 0.010(3) 0.039(3)
C13C 0.096(6) 0.075(5) 0.069(4) 0.011(4) 0.015(4) 0.066(5)
C14C 0.111(7) 0.091(6) 0.087(6) 0.013(5) 0.038(5) 0.071(6)
C15C 0.067(4) 0.073(5) 0.103(6) 0.015(4) 0.024(4) 0.050(4)
C16C 0.058(4) 0.039(3) 0.074(4) 0.015(3) 0.010(3) 0.032(3)
N21C 0.028(2) 0.043(3) 0.068(3) 0.006(2) -0.012(2) 0.011(2)
N22C 0.027(2) 0.034(2) 0.067(3) 0.011(2) -0.0030(19) 0.0118(18)
C23C 0.039(3) 0.039(3) 0.087(5) 0.013(3) 0.000(3) 0.018(3)
C24C 0.038(3) 0.066(5) 0.136(8) -0.002(5) -0.008(4) 0.033(3)
C25C 0.045(4) 0.068(5) 0.103(6) 0.001(4) -0.022(4) 0.026(3)
C26C 0.036(3) 0.042(3) 0.053(3) 0.011(2) -0.010(2) 0.004(2)
C51C 0.030(2) 0.038(3) 0.044(3) 0.004(2) -0.017(2) 0.005(2)
C52C 0.036(3) 0.045(3) 0.053(3) 0.002(2) -0.006(2) 0.013(2)
C56C 0.057(4) 0.040(3) 0.035(3) 0.007(2) -0.002(3) -0.001(3)
N11D 0.030(2) 0.031(2) 0.041(2) 0.0001(17) 0.0036(16) 0.0178(17)
C12D 0.032(2) 0.028(2) 0.039(2) 0.0000(18) -0.0001(19) 0.0171(19)
C13D 0.043(3) 0.027(2) 0.050(3) -0.004(2) 0.000(2) 0.017(2)
C14D 0.053(3) 0.038(3) 0.044(3) -0.007(2) 0.003(2) 0.021(3)
C15D 0.055(3) 0.041(3) 0.045(3) -0.001(2) 0.011(2) 0.028(3)
C16D 0.035(3) 0.036(3) 0.042(3) 0.004(2) 0.006(2) 0.017(2)

loop_
_atom_type_symbol
_atom_type_description
_atom_type_scat_dispersion_real
_atom_type_scat_dispersion_imag
_atom_type_scat_source
C C 0.0033 0.0016 'International Tables Vol C Tables 4.2.6.8 and 6.1.1.4'
H H 0.0000 0.0000 'International Tables Vol C Tables 4.2.6.8 and 6.1.1.4'
N N 0.0061 0.0033 'International Tables Vol C Tables 4.2.6.8 and 6.1.1.4'
Ni Ni 0.3393 1.1124 'International Tables Vol C Tables 4.2.6.8 and 6.1.1.4'
B B 0.0013 0.0007 'International Tables Vol C Tables 4.2.6.8 and 6.1.1.4'
F F 0.0171 0.0103 'International Tables Vol C Tables 4.2.6.8 and 6.1.1.4'
O O 0.0106 0.0060 'International Tables Vol C Tables 4.2.6.8 and 6.1.1.4'
Si Si 0.0817 0.0704 'International Tables Vol C Tables 4.2.6.8 and 6.1.1.4'

loop_
_geom_angle_atom_site_label_1
_geom_angle_atom_site_label_2
_geom_angle_atom_site_label_3
_geom_angle
_geom_angle_site_symmetry_1
_geom_angle_site_symmetry_3
N11C Ni1 N11A 91.39(18) . .
N11C Ni1 N11B 92.59(19) . .
N11A Ni1 N11B 175.49(19) . .
N11C Ni1 N22B 170.24(18) . .
N11A Ni1 N22B 97.49(18) . .
N11B Ni1 N22B 78.71(19) . .
N11C Ni1 N22C 78.5(2) . .
N11A Ni1 N22C 92.27(16) . .
N11B Ni1 N22C 90.61(16) . .
N22B Ni1 N22C 97.03(18) . .
N11C Ni1 N22A 90.93(18) . .
N11A Ni1 N22A 78.60(15) . .
N11B Ni1 N22A 99.19(15) . .
N22B Ni1 N22A 94.78(16) . .
N22C Ni1 N22A 165.93(17) . .
N11D Ni2 N11D 91.75(16) 2_645 .
N11D Ni2 N11D 91.75(16) 2_645 3_765
N11D Ni2 N11D 91.75(16) . 3_765
N11D Ni2 N42A 78.27(15) 2_645 .
N11D Ni2 N42A 91.77(15) . .
N11D Ni2 N42A 169.51(15) 3_765 .
N11D Ni2 N42A 91.77(15) 2_645 2_645
N11D Ni2 N42A 169.51(15) . 2_645
N11D Ni2 N42A 78.27(15) 3_765 2_645
N42A Ni2 N42A 98.63(14) . 2_645
N11D Ni2 N42A 169.51(15) 2_645 3_765
N11D Ni2 N42A 78.27(15) . 3_765
N11D Ni2 N42A 91.77(15) 3_765 3_765
N42A Ni2 N42A 98.63(14) . 3_765
N42A Ni2 N42A 98.63(14) 2_645 3_765
C12A N11A C16A 118.3(4) . .
C12A N11A Ni1 126.7(4) . .
C16A N11A Ni1 114.9(3) . .
N11A C12A C13A 123.2(5) . .
N11A C12A H12A 118.4 . .
C13A C12A H12A 118.4 . .
C12A C13A C14A 117.6(5) . .
C12A C13A H13A 121.2 . .
C14A C13A H13A 121.2 . .
C15A C14A C13A 119.8(5) . .
C15A C14A H14A 120.1 . .
C13A C14A H14A 120.1 . .
C14A C15A C16A 119.4(5) . .
C14A C15A H15A 120.3 . .
C16A C15A H15A 120.3 . .
N11A C16A C15A 121.6(4) . .
N11A C16A C23A 115.5(4) . .
C15A C16A C23A 122.9(4) . .
N22A N21A C25A 110.9(4) . .
N22A N21A C26A 123.0(4) . .
C25A N21A C26A 126.0(4) . .
N21A N22A C23A 105.2(4) . .
N21A N22A Ni1 141.8(3) . .
C23A N22A Ni1 112.8(3) . .
N22A C23A C24A 111.1(4) . .
N22A C23A C16A 118.0(4) . .
C24A C23A C16A 130.7(4) . .
C25A C24A C23A 105.5(4) . .
C25A C24A H24A 127.2 . .
C23A C24A H24A 127.2 . .
C24A C25A N21A 107.2(4) . .
C24A C25A H25A 126.4 . .
N21A C25A H25A 126.4 . .
N21A C26A C51A 114.9(4) . .
N21A C26A H26A 108.6 . .
C51A C26A H26A 108.6 . .
N21A C26A H26B 108.6 . .
C51A C26A H26B 108.6 . .
H26A C26A H26B 107.5 . .
N42A N41A C45A 110.5(4) . .
N42A N41A C46A 122.6(4) . .
C45A N41A C46A 126.6(4) . .
C43A N42A N41A 105.7(4) . .
C43A N42A Ni2 114.1(3) . .
N41A N42A Ni2 140.1(3) . .
N42A C43A C44A 111.3(4) . .
N42A C43A C12D 117.9(4) . 2_645
C44A C43A C12D 130.8(4) . 2_645
C45A C44A C43A 104.6(4) . .
C45A C44A H44A 127.7 . .
C43A C44A H44A 127.7 . .
N41A C45A C44A 107.8(4) . .
N41A C45A H45A 126.1 . .
C44A C45A H45A 126.1 . .
N41A C46A C54A 112.8(4) . .
N41A C46A H46A 109.0 . .
C54A C46A H46A 109.0 . .
N41A C46A H46B 109.0 . .
C54A C46A H46B 109.0 . .
H46A C46A H46B 107.8 . .
C56A C51A C52A 118.7(5) . .
C56A C51A C26A 122.9(4) . .
C52A C51A C26A 118.4(5) . .
C53A C52A C51A 120.6(5) . .
C53A C52A H52A 119.7 . .
C51A C52A H52A 119.7 . .
C54A C53A C52A 120.4(5) . .
C54A C53A H53A 119.8 . .
C52A C53A H53A 119.8 . .
C53A C54A C55A 120.1(5) . .
C53A C54A C46A 122.4(4) . .
C55A C54A C46A 117.5(5) . .
C54A C55A C56A 120.1(5) . .
C54A C55A H55A 120.0 . .
C56A C55A H55A 120.0 . .
C51A C56A C55A 120.1(5) . .
C51A C56A H56A 119.9 . .
C55A C56A H56A 119.9 . .
C12B N11B C16B 119.2(5) . .
C12B N11B Ni1 126.7(4) . .
C16B N11B Ni1 114.0(4) . .
N11B C12B C13B 121.5(7) . .
N11B C12B H12B 119.3 . .
C13B C12B H12B 119.3 . .
C14B C13B C12B 119.2(7) . .
C14B C13B H13B 120.4 . .
C12B C13B H13B 120.4 . .
C13B C14B C15B 120.8(6) . .
C13B C14B H14B 119.6 . .
C15B C14B H14B 119.6 . .
C16B C15B C14B 116.1(7) . .
C16B C15B H15B 122.0 . .
C14B C15B H15B 122.0 . .
N11B C16B C15B 123.3(6) . .
N11B C16B C23B 116.0(5) . .
C15B C16B C23B 120.7(6) . .
N22B N21B C25B 110.3(6) . .
N22B N21B C26B 124.4(5) . .
C25B N21B C26B 125.3(6) . .
C23B N22B N21B 106.1(5) . .
C23B N22B Ni1 112.5(4) . .
N21B N22B Ni1 141.4(4) . .
N22B C23B C24B 108.6(6) . .
N22B C23B C16B 118.6(5) . .
C24B C23B C16B 132.7(6) . .
C25B C24B C23B 106.5(6) . .
C25B C24B H24B 126.8 . .
C23B C24B H24B 126.8 . .
C24B C25B N21B 108.6(6) . .
C24B C25B H25B 125.7 . .
N21B C25B H25B 125.7 . .
N21B C26B C51B 114.3(5) . .
N21B C26B H26C 108.7 . .
C51B C26B H26C 108.7 . .
N21B C26B H26D 108.7 . .
C51B C26B H26D 108.7 . .
H26C C26B H26D 107.6 . .
C52B C51B C56B 118.9(6) . .
C52B C51B C26B 118.2(5) . .
C56B C51B C26B 122.8(6) . .
C51B C52B C52C 120.3(5) . 20_665
C51B C52B H52B 119.9 . .
C52C C52B H52B 119.9 20_665 .
C51B C56B C56C 119.7(6) . 20_665
C51B C56B H56B 120.2 . .
C56C C56B H56B 120.2 20_665 .
C12C N11C C16C 118.5(6) . .
C12C N11C Ni1 126.8(4) . .
C16C N11C Ni1 114.6(4) . .
N11C C12C C13C 123.1(7) . .
N11C C12C H12C 118.5 . .
C13C C12C H12C 118.5 . .
C14C C13C C12C 118.2(8) . .
C14C C13C H13C 120.9 . .
C12C C13C H13C 120.9 . .
C13C C14C C15C 120.6(7) . .
C13C C14C H14C 119.7 . .
C15C C14C H14C 119.7 . .
C14C C15C C16C 118.7(8) . .
C14C C15C H15C 120.6 . .
C16C C15C H15C 120.6 . .
N11C C16C C15C 120.9(7) . .
N11C C16C C23C 115.1(6) . .
C15C C16C C23C 124.0(7) . .
C25C N21C N22C 109.1(6) . .
C25C N21C C26C 127.9(6) . .
N22C N21C C26C 122.9(4) . .
C23C N22C N21C 105.4(5) . .
C23C N22C Ni1 113.3(4) . .
N21C N22C Ni1 140.7(4) . .
N22C C23C C24C 112.0(7) . .
N22C C23C C16C 118.3(5) . .
C24C C23C C16C 129.7(7) . .
C25C C24C C23C 104.2(6) . .
C25C C24C H24C 127.9 . .
C23C C24C H24C 127.9 . .
C24C C25C N21C 109.2(6) . .
C24C C25C H25C 125.4 . .
N21C C25C H25C 125.4 . .
N21C C26C C51C 113.7(5) . .
N21C C26C H26E 108.8 . .
C51C C26C H26E 108.8 . .
N21C C26C H26F 108.8 . .
C51C C26C H26F 108.8 . .
H26E C26C H26F 107.7 . .
C52C C51C C56C 118.7(5) . .
C52C C51C C26C 123.8(6) . .
C56C C51C C26C 117.5(5) . .
C51C C52C C52B 121.1(6) . 21_545
C51C C52C H52C 119.4 . .
C52B C52C H52C 119.4 21_545 .
C51C C56C C56B 121.3(5) . 21_545
C51C C56C H56C 119.3 . .
C56B C56C H56C 119.3 21_545 .
C16D N11D C12D 117.6(4) . .
C16D N11D Ni2 127.6(3) . .
C12D N11D Ni2 114.5(3) . .
N11D C12D C13D 122.5(4) . .
N11D C12D C43A 114.9(4) . 3_765
C13D C12D C43A 122.6(4) . 3_765
C14D C13D C12D 119.3(5) . .
C14D C13D H13D 120.4 . .
C12D C13D H13D 120.4 . .
C13D C14D C15D 118.7(5) . .
C13D C14D H14D 120.6 . .
C15D C14D H14D 120.6 . .
C16D C15D C14D 118.5(5) . .
C16D C15D H15D 120.7 . .
C14D C15D H15D 120.7 . .
N11D C16D C15D 123.4(5) . .
N11D C16D H16D 118.3 . .
C15D C16D H16D 118.3 . .
F12 B11 F13 110.5(5) . .
F12 B11 F14 110.8(5) . .
F13 B11 F14 109.6(5) . .
F12 B11 F15 109.0(4) . .
F13 B11 F15 108.1(4) . .
F14 B11 F15 108.7(4) . .
F21 B21 B21 0.0 19_775 19_775
F21 B21 F22 102.4(5) 19_775 2_765
B21 B21 F22 102.4(5) 19_775 2_765
F21 B21 F22 102.4(5) 19_775 .
B21 B21 F22 102.4(5) 19_775 .
F22 B21 F22 115.5(4) 2_765 .
F21 B21 F22 102.4(5) 19_775 3_675
B21 B21 F22 102.4(5) 19_775 3_675
F22 B21 F22 115.5(4) 2_765 3_675
F22 B21 F22 115.5(4) . 3_675
F32 B31 F33 110.5(7) . .
F32 B31 F33 110.5(7) . 3_665
F33 B31 F33 108.5(7) . 3_665
F32 B31 F33 110.5(7) . 2_655
F33 B31 F33 108.5(7) . 2_655
F33 B31 F33 108.5(7) 3_665 2_655
F43 Si41 F43 175.3(4) 17_554 .
F43 Si41 F44 87.62(19) 17_554 .
F43 Si41 F44 87.63(19) . .
F43 Si41 F42 88.6(2) 17_554 .
F43 Si41 F42 91.6(2) . .
F44 Si41 F42 91.70(17) . .
F43 Si41 F42 91.6(2) 17_554 17_554
F43 Si41 F42 88.5(2) . 17_554
F44 Si41 F42 91.69(17) . 17_554
F42 Si41 F42 176.6(3) . 17_554
F43 Si41 F41 92.38(19) 17_554 .
F43 Si41 F41 92.37(19) . .
F44 Si41 F41 180.000(1) . .
F42 Si41 F41 88.30(17) . .
F42 Si41 F41 88.31(17) 17_554 .
N12S C11S H11A 109.5 . .
N12S C11S H11B 109.5 . .
H11A C11S H11B 109.5 . .
N12S C11S H11C 109.5 . .
H11A C11S H11C 109.5 . .
H11B C11S H11C 109.5 . .
O13S N12S O14S 130.6(16) . .
O13S N12S C11S 122.7(15) . .
O14S N12S C11S 106.4(15) . .
N22S C21S H21A 109.5 . .
N22S C21S H21B 109.5 . .
H21A C21S H21B 109.5 . .
N22S C21S H21C 109.5 . .
H21A C21S H21C 109.5 . .
H21B C21S H21C 109.5 . .
O24S N22S O23S 121.5(7) . .
O24S N22S C21S 116.4(8) . .
O23S N22S C21S 122.0(7) . .
N32S C31S H31A 109.5 . .
N32S C31S H31B 109.5 . .
H31A C31S H31B 109.5 . .
N32S C31S H31C 109.5 . .
H31A C31S H31C 109.5 . .
H31B C31S H31C 109.5 . .
O33S N32S O34S 120.9(8) . .
O33S N32S C31S 117.9(7) . .
O34S N32S C31S 120.7(7) . .

loop_
_geom_bond_atom_site_label_1
_geom_bond_atom_site_label_2
_geom_bond_distance
_geom_bond_site_symmetry_2
Ni1 N11C 2.085(5) .
Ni1 N11A 2.094(4) .
Ni1 N11B 2.114(4) .
Ni1 N22B 2.116(4) .
Ni1 N22C 2.125(4) .
Ni1 N22A 2.132(4) .
Ni2 N11D 2.102(4) 2_645
Ni2 N11D 2.102(4) .
Ni2 N11D 2.102(4) 3_765
Ni2 N42A 2.111(4) .
Ni2 N42A 2.111(4) 2_645
Ni2 N42A 2.111(4) 3_765
N11A C12A 1.344(7) .
N11A C16A 1.354(6) .
C12A C13A 1.382(7) .
C12A H12A 0.9500 .
C13A C14A 1.399(8) .
C13A H13A 0.9500 .
C14A C15A 1.371(7) .
C14A H14A 0.9500 .
C15A C16A 1.385(7) .
C15A H15A 0.9500 .
C16A C23A 1.465(6) .
N21A N22A 1.335(5) .
N21A C25A 1.368(7) .
N21A C26A 1.452(6) .
N22A C23A 1.340(6) .
C23A C24A 1.383(7) .
C24A C25A 1.349(7) .
C24A H24A 0.9500 .
C25A H25A 0.9500 .
C26A C51A 1.509(7) .
C26A H26A 0.9900 .
C26A H26B 0.9900 .
N41A N42A 1.342(6) .
N41A C45A 1.357(6) .
N41A C46A 1.450(6) .
N42A C43A 1.331(6) .
C43A C44A 1.388(7) .
C43A C12D 1.459(7) 2_645
C44A C45A 1.365(8) .
C44A H44A 0.9500 .
C45A H45A 0.9500 .
C46A C54A 1.527(7) .
C46A H46A 0.9900 .
C46A H46B 0.9900 .
C51A C56A 1.393(7) .
C51A C52A 1.395(7) .
C52A C53A 1.388(8) .
C52A H52A 0.9500 .
C53A C54A 1.368(7) .
C53A H53A 0.9500 .
C54A C55A 1.382(7) .
C55A C56A 1.397(8) .
C55A H55A 0.9500 .
C56A H56A 0.9500 .
N11B C12B 1.317(8) .
N11B C16B 1.331(8) .
C12B C13B 1.421(9) .
C12B H12B 0.9500 .
C13B C14B 1.327(12) .
C13B H13B 0.9500 .
C14B C15B 1.409(11) .
C14B H14B 0.9500 .
C15B C16B 1.402(8) .
C15B H15B 0.9500 .
C16B C23B 1.458(9) .
N21B N22B 1.336(7) .
N21B C25B 1.350(8) .
N21B C26B 1.457(8) .
N22B C23B 1.332(7) .
C23B C24B 1.411(9) .
C24B C25B 1.301(11) .
C24B H24B 0.9500 .
C25B H25B 0.9500 .
C26B C51B 1.502(8) .
C26B H26C 0.9900 .
C26B H26D 0.9900 .
C51B C52B 1.383(9) .
C51B C56B 1.387(8) .
C52B C52C 1.390(8) 20_665
C52B H52B 0.9500 .
C56B C56C 1.389(9) 20_665
C56B H56B 0.9500 .
N11C C12C 1.330(8) .
N11C C16C 1.357(8) .
C12C C13C 1.386(9) .
C12C H12C 0.9500 .
C13C C14C 1.346(12) .
C13C H13C 0.9500 .
C14C C15C 1.382(13) .
C14C H14C 0.9500 .
C15C C16C 1.388(10) .
C15C H15C 0.9500 .
C16C C23C 1.464(10) .
N21C C25C 1.359(9) .
N21C N22C 1.369(7) .
N21C C26C 1.460(9) .
N22C C23C 1.310(8) .
C23C C24C 1.399(9) .
C24C C25C 1.341(12) .
C24C H24C 0.9500 .
C25C H25C 0.9500 .
C26C C51C 1.513(8) .
C26C H26E 0.9900 .
C26C H26F 0.9900 .
C51C C52C 1.363(8) .
C51C C56C 1.378(9) .
C52C C52B 1.390(8) 21_545
C52C H52C 0.9500 .
C56C C56B 1.389(9) 21_545
C56C H56C 0.9500 .
N11D C16D 1.334(6) .
N11D C12D 1.367(6) .
C12D C13D 1.385(7) .
C12D C43A 1.459(7) 3_765
C13D C14D 1.374(8) .
C13D H13D 0.9500 .
C14D C15D 1.407(8) .
C14D H14D 0.9500 .
C15D C16D 1.381(7) .
C15D H15D 0.9500 .
C16D H16D 0.9500 .
B11 F12 1.383(7) .
B11 F13 1.385(7) .
B11 F14 1.385(7) .
B11 F15 1.416(7) .
B21 F21 1.405(14) 19_775
B21 B21 1.405(14) 19_775
B21 F22 1.507(12) 2_765
B21 F22 1.507(12) .
B21 F22 1.507(12) 3_675
B31 F32 1.333(18) .
B31 F33 1.429(8) .
B31 F33 1.429(8) 3_665
B31 F33 1.429(8) 2_655
Si41 F43 1.648(5) 17_554
Si41 F43 1.648(5) .
Si41 F44 1.677(9) .
Si41 F42 1.678(4) .
Si41 F42 1.679(4) 17_554
Si41 F41 1.689(8) .
C11S N12S 1.370(16) .
C11S H11A 0.9800 .
C11S H11B 0.9800 .
C11S H11C 0.9800 .
N12S O13S 1.238(16) .
N12S O14S 1.305(19) .
C21S N22S 1.399(11) .
C21S H21A 0.9800 .
C21S H21B 0.9800 .
C21S H21C 0.9800 .
N22S O24S 1.182(9) .
N22S O23S 1.246(8) .
C31S N32S 1.434(11) .
C31S H31A 0.9800 .
C31S H31B 0.9800 .
C31S H31C 0.9800 .
N32S O33S 1.179(9) .
N32S O34S 1.185(8) .

loop_
_geom_torsion_atom_site_label_1
_geom_torsion_atom_site_label_2
_geom_torsion_atom_site_label_3
_geom_torsion_atom_site_label_4
_geom_torsion
_geom_torsion_site_symmetry_1
_geom_torsion_site_symmetry_4
N11C Ni1 N11A C12A -87.9(5) . .
N11B Ni1 N11A C12A 120(2) . .
N22B Ni1 N11A C12A 88.0(5) . .
N22C Ni1 N11A C12A -9.4(5) . .
N22A Ni1 N11A C12A -178.6(5) . .
N11C Ni1 N11A C16A 95.5(4) . .
N11B Ni1 N11A C16A -56(2) . .
N22B Ni1 N11A C16A -88.6(4) . .
N22C Ni1 N11A C16A 174.0(4) . .
N22A Ni1 N11A C16A 4.8(3) . .
C16A N11A C12A C13A 2.0(9) . .
Ni1 N11A C12A C13A -174.5(4) . .
N11A C12A C13A C14A -1.2(9) . .
C12A C13A C14A C15A 1.0(9) . .
C13A C14A C15A C16A -1.7(8) . .
C12A N11A C16A C15A -2.8(8) . .
Ni1 N11A C16A C15A 174.1(4) . .
C12A N11A C16A C23A 177.5(5) . .
Ni1 N11A C16A C23A -5.6(5) . .
C14A C15A C16A N11A 2.7(8) . .
C14A C15A C16A C23A -177.6(5) . .
C25A N21A N22A C23A -1.2(5) . .
C26A N21A N22A C23A 176.7(4) . .
C25A N21A N22A Ni1 -175.8(4) . .
C26A N21A N22A Ni1 2.2(8) . .
N11C Ni1 N22A N21A 79.9(5) . .
N11A Ni1 N22A N21A 171.1(5) . .
N11B Ni1 N22A N21A -12.9(5) . .
N22B Ni1 N22A N21A -92.2(5) . .
N22C Ni1 N22A N21A 120.8(7) . .
N11C Ni1 N22A C23A -94.4(3) . .
N11A Ni1 N22A C23A -3.2(3) . .
N11B Ni1 N22A C23A 172.8(3) . .
N22B Ni1 N22A C23A 93.5(3) . .
N22C Ni1 N22A C23A -53.5(8) . .
N21A N22A C23A C24A -0.1(5) . .
Ni1 N22A C23A C24A 176.3(3) . .
N21A N22A C23A C16A -175.1(4) . .
Ni1 N22A C23A C16A 1.2(5) . .
N11A C16A C23A N22A 2.9(7) . .
C15A C16A C23A N22A -176.9(4) . .
N11A C16A C23A C24A -171.0(5) . .
C15A C16A C23A C24A 9.3(8) . .
N22A C23A C24A C25A 1.3(6) . .
C16A C23A C24A C25A 175.5(5) . .
C23A C24A C25A N21A -2.0(6) . .
N22A N21A C25A C24A 2.1(6) . .
C26A N21A C25A C24A -175.8(5) . .
N22A N21A C26A C51A 81.3(6) . .
C25A N21A C26A C51A -101.0(6) . .
C45A N41A N42A C43A 0.2(5) . .
C46A N41A N42A C43A 174.8(4) . .
C45A N41A N42A Ni2 177.5(4) . .
C46A N41A N42A Ni2 -7.9(8) . .
N11D Ni2 N42A C43A 3.3(3) 2_645 .
N11D Ni2 N42A C43A -88.1(3) . .
N11D Ni2 N42A C43A 21.4(11) 3_765 .
N42A Ni2 N42A C43A 93.3(4) 2_645 .
N42A Ni2 N42A C43A -166.5(3) 3_765 .
N11D Ni2 N42A N41A -173.9(5) 2_645 .
N11D Ni2 N42A N41A 94.7(5) . .
N11D Ni2 N42A N41A -155.8(7) 3_765 .
N42A Ni2 N42A N41A -83.9(4) 2_645 .
N42A Ni2 N42A N41A 16.3(5) 3_765 .
N41A N42A C43A C44A -0.8(5) . .
Ni2 N42A C43A C44A -179.0(3) . .
N41A N42A C43A C12D 177.5(4) . 2_645
Ni2 N42A C43A C12D -0.7(5) . 2_645
N42A C43A C44A C45A 1.2(6) . .
C12D C43A C44A C45A -176.9(5) 2_645 .
N42A N41A C45A C44A 0.6(6) . .
C46A N41A C45A C44A -173.8(5) . .
C43A C44A C45A N41A -1.0(6) . .
N42A N41A C46A C54A -84.5(5) . .
C45A N41A C46A C54A 89.3(6) . .
N21A C26A C51A C56A 7.7(7) . .
N21A C26A C51A C52A -172.1(4) . .
C56A C51A C52A C53A -0.3(8) . .
C26A C51A C52A C53A 179.5(5) . .
C51A C52A C53A C54A -0.4(8) . .
C52A C53A C54A C55A 1.2(7) . .
C52A C53A C54A C46A -178.1(5) . .
N41A C46A C54A C53A 1.3(7) . .
N41A C46A C54A C55A -178.0(4) . .
C53A C54A C55A C56A -1.3(7) . .
C46A C54A C55A C56A 178.1(5) . .
C52A C51A C56A C55A 0.2(8) . .
C26A C51A C56A C55A -179.5(5) . .
C54A C55A C56A C51A 0.6(8) . .
N11C Ni1 N11B C12B -1.4(5) . .
N11A Ni1 N11B C12B 150(2) . .
N22B Ni1 N11B C12B -177.0(5) . .
N22C Ni1 N11B C12B -79.9(5) . .
N22A Ni1 N11B C12B 90.0(5) . .
N11C Ni1 N11B C16B 174.0(4) . .
N11A Ni1 N11B C16B -34(2) . .
N22B Ni1 N11B C16B -1.5(3) . .
N22C Ni1 N11B C16B 95.5(4) . .
N22A Ni1 N11B C16B -94.6(4) . .
C16B N11B C12B C13B -0.1(9) . .
Ni1 N11B C12B C13B 175.1(5) . .
N11B C12B C13B C14B -0.7(10) . .
C12B C13B C14B C15B 1.1(10) . .
C13B C14B C15B C16B -0.5(9) . .
C12B N11B C16B C15B 0.7(8) . .
Ni1 N11B C16B C15B -175.1(4) . .
C12B N11B C16B C23B 179.8(5) . .
Ni1 N11B C16B C23B 4.0(6) . .
C14B C15B C16B N11B -0.3(8) . .
C14B C15B C16B C23B -179.4(5) . .
C25B N21B N22B C23B -0.7(6) . .
C26B N21B N22B C23B -179.1(5) . .
C25B N21B N22B Ni1 179.8(4) . .
C26B N21B N22B Ni1 1.5(9) . .
N11C Ni1 N22B C23B -28.5(12) . .
N11A Ni1 N22B C23B 176.2(3) . .
N11B Ni1 N22B C23B -1.4(3) . .
N22C Ni1 N22B C23B -90.6(4) . .
N22A Ni1 N22B C23B 97.1(3) . .
N11C Ni1 N22B N21B 150.9(10) . .
N11A Ni1 N22B N21B -4.4(6) . .
N11B Ni1 N22B N21B 178.1(6) . .
N22C Ni1 N22B N21B 88.9(5) . .
N22A Ni1 N22B N21B -83.5(5) . .
N21B N22B C23B C24B 1.5(6) . .
Ni1 N22B C23B C24B -178.9(4) . .
N21B N22B C23B C16B -175.7(4) . .
Ni1 N22B C23B C16B 4.0(6) . .
N11B C16B C23B N22B -5.5(7) . .
C15B C16B C23B N22B 173.7(5) . .
N11B C16B C23B C24B 178.2(6) . .
C15B C16B C23B C24B -2.7(9) . .
N22B C23B C24B C25B -1.8(7) . .
C16B C23B C24B C25B 174.8(6) . .
C23B C24B C25B N21B 1.4(8) . .
N22B N21B C25B C24B -0.5(7) . .
C26B N21B C25B C24B 177.9(6) . .
N22B N21B C26B C51B 90.4(7) . .
C25B N21B C26B C51B -87.8(7) . .
N21B C26B C51B C52B 174.7(5) . .
N21B C26B C51B C56B -8.0(8) . .
C56B C51B C52B C52C 1.3(8) . 20_665
C26B C51B C52B C52C 178.7(5) . 20_665
C52B C51B C56B C56C -0.9(9) . 20_665
C26B C51B C56B C56C -178.3(6) . 20_665
N11A Ni1 N11C C12C -90.0(5) . .
N11B Ni1 N11C C12C 87.9(5) . .
N22B Ni1 N11C C12C 114.5(11) . .
N22C Ni1 N11C C12C 178.0(5) . .
N22A Ni1 N11C C12C -11.4(5) . .
N11A Ni1 N11C C16C 93.2(4) . .
N11B Ni1 N11C C16C -88.9(4) . .
N22B Ni1 N11C C16C -62.3(12) . .
N22C Ni1 N11C C16C 1.2(4) . .
N22A Ni1 N11C C16C 171.8(4) . .
C16C N11C C12C C13C 0.3(9) . .
Ni1 N11C C12C C13C -176.5(5) . .
N11C C12C C13C C14C 0.6(10) . .
C12C C13C C14C C15C -1.6(12) . .
C13C C14C C15C C16C 1.7(12) . .
C12C N11C C16C C15C -0.1(9) . .
Ni1 N11C C16C C15C 177.0(5) . .
C12C N11C C16C C23C 179.3(5) . .
Ni1 N11C C16C C23C -3.6(6) . .
C14C C15C C16C N11C -0.8(10) . .
C14C C15C C16C C23C 179.8(7) . .
C25C N21C N22C C23C -1.7(6) . .
C26C N21C N22C C23C -177.7(5) . .
C25C N21C N22C Ni1 -171.5(5) . .
C26C N21C N22C Ni1 12.4(8) . .
N11C Ni1 N22C C23C 1.7(4) . .
N11A Ni1 N22C C23C -89.3(4) . .
N11B Ni1 N22C C23C 94.2(4) . .
N22B Ni1 N22C C23C 172.9(4) . .
N22A Ni1 N22C C23C -40.2(9) . .
N11C Ni1 N22C N21C 171.0(6) . .
N11A Ni1 N22C N21C 80.1(5) . .
N11B Ni1 N22C N21C -96.5(5) . .
N22B Ni1 N22C N21C -17.8(5) . .
N22A Ni1 N22C N21C 129.1(7) . .
N21C N22C C23C C24C 3.3(7) . .
Ni1 N22C C23C C24C 176.3(5) . .
N21C N22C C23C C16C -177.2(5) . .
Ni1 N22C C23C C16C -4.2(6) . .
N11C C16C C23C N22C 5.3(8) . .
C15C C16C C23C N22C -175.3(6) . .
N11C C16C C23C C24C -175.3(6) . .
C15C C16C C23C C24C 4.2(11) . .
N22C C23C C24C C25C -3.6(8) . .
C16C C23C C24C C25C 176.9(7) . .
C23C C24C C25C N21C 2.4(9) . .
N22C N21C C25C C24C -0.6(8) . .
C26C N21C C25C C24C 175.2(6) . .
C25C N21C C26C C51C -91.3(7) . .
N22C N21C C26C C51C 84.0(6) . .
N21C C26C C51C C52C 4.3(7) . .
N21C C26C C51C C56C -177.1(5) . .
C56C C51C C52C C52B -1.0(8) . 21_545
C26C C51C C52C C52B 177.6(5) . 21_545
C52C C51C C56C C56B 0.7(9) . 21_545
C26C C51C C56C C56B -178.0(5) . 21_545
N11D Ni2 N11D C16D 4.7(4) 2_645 .
N11D Ni2 N11D C16D -87.1(3) 3_765 .
N42A Ni2 N11D C16D 83.0(4) . .
N42A Ni2 N11D C16D -104.8(9) 2_645 .
N42A Ni2 N11D C16D -178.5(4) 3_765 .
N11D Ni2 N11D C12D 177.6(3) 2_645 .
N11D Ni2 N11D C12D 85.8(4) 3_765 .
N42A Ni2 N11D C12D -104.1(3) . .
N42A Ni2 N11D C12D 68.1(10) 2_645 .
N42A Ni2 N11D C12D -5.6(3) 3_765 .
C16D N11D C12D C13D 0.9(7) . .
Ni2 N11D C12D C13D -172.7(4) . .
C16D N11D C12D C43A -179.4(4) . 3_765
Ni2 N11D C12D C43A 7.0(5) . 3_765
N11D C12D C13D C14D 0.3(8) . .
C43A C12D C13D C14D -179.4(5) 3_765 .
C12D C13D C14D C15D -0.7(8) . .
C13D C14D C15D C16D 0.0(9) . .
C12D N11D C16D C15D -1.7(8) . .
Ni2 N11D C16D C15D 171.0(4) . .
C14D C15D C16D N11D 1.3(9) . .
